data_7246121
loop_
_publ_author_name
'Kakimoto, Yuna'
'Ikemura, Ryoya'
'Imai, Yoshitane'
'Tohnai, Norimitsu'
'Yamazaki, Shoko'
'Nakata, Eiji'
'Takashima, Hiroshi'

_publ_section_title
;
 Circularly polarised luminescence from excimer emission of anthracene
 derivatives complexed with \g-cyclodextrin in the solid state
;
_journal_issue 3
_journal_name_full 'RSC Advances'
_journal_page_first 1914
_journal_page_last 1922
_journal_paper_doi 10.1039/D2RA07971B
_journal_volume 13
_journal_year 2023
_chemical_formula_moiety '4(C22 H17 N O)'
_chemical_formula_sum 'C88 H68 N4 O4'
_chemical_formula_weight 1245.545
_space_group_crystal_system triclinic
_space_group_IT_number 2
_space_group_name_Hall '-P 1'
_space_group_name_H-M_alt 'P -1'
_symmetry_Int_Tables_number 2
_atom_sites_solution_primary iterative
_audit_creation_date 2021-10-22
_audit_creation_method
;
Olex2 1.5
(compiled 2021.10.07 svn.r9718050b for OlexSys, GUI svn.r6410)
;
_audit_update_record
;
2022-02-03 deposited with the CCDC.	2023-01-05 downloaded from the CCDC.
;
_cell_angle_alpha 90.484(3)
_cell_angle_beta 93.805(3)
_cell_angle_gamma 90.777(4)
_cell_formula_units_Z 2
_cell_length_a 9.0368(5)
_cell_length_b 15.2490(7)
_cell_length_c 24.7924(6)
_cell_measurement_reflns_used 7801
_cell_measurement_theta_max 73.5730
_cell_measurement_theta_min 3.6090
_cell_volume 3408.5(3)
_computing_cell_refinement 'CrysAlisPro 1.171.39.20a (Rigaku OD, 2015)'
_computing_data_collection 'CrysAlisPro 1.171.39.20a (Rigaku OD, 2015)'
_computing_data_reduction 'CrysAlisPro 1.171.39.20a (Rigaku OD, 2015)'
_computing_molecular_graphics 'Olex2 1.5 (Dolomanov et al., 2009)'
_computing_publication_material 'Olex2 1.5 (Dolomanov et al., 2009)'
_computing_structure_refinement 'olex2.refine 1.5 (Bourhis et al., 2015)'
_computing_structure_solution 'olex2.solve 1.5 (Bourhis et al., 2015)'
_diffrn_detector 'CCD plate'
_diffrn_measured_fraction_theta_full 0.8317
_diffrn_measured_fraction_theta_max 0.7829
_diffrn_measurement_details
;
List of Runs (angles in degrees, time in seconds):

  # Type    Start    End  Width  t~exp~   \w     \q     \k     \f   Frames
#--------------------------------------------------------------------------
  1  \w    -29.00  20.00   0.50    1.60    --    0.00 -57.00-150.00   98
  2  \w     30.00  59.00   0.50    1.60    --    0.00  37.00 -30.00   58
  3  \w    -80.00 -47.00   0.50    1.60    --    0.00 -57.00-150.00   66
  4  \w    -88.00  10.00   0.50    1.60    --    0.00 -37.00 -60.00  196
  5  \w     70.00 111.00   0.50    6.39    --   94.90 -30.00  90.00   82
  6  \w     78.00 159.00   0.50    6.39    --   94.90  45.00 -30.00  162
  7  \w     23.00  57.00   0.50    6.39    --   94.90 -77.00 -30.00   68
  8  \w     15.00  42.00   0.50    6.39    --   94.90 -30.00  90.00   54
  9  \w     14.00 125.00   0.50    6.39    --   94.90 -82.00-120.00  222
 10  \w     71.00 182.00   0.50    6.39    --   94.90  15.00 -90.00  222
 11  \w     88.00 118.00   0.50    6.39    --   94.90 -77.00 -30.00   60
 12  \w     83.00 183.00   0.50    6.39    --   94.90  30.00 -60.00  200
 13  \w     65.00  99.00   0.50    6.39    --   94.90  82.00   0.00   68
;
_diffrn_measurement_device 'four-circle diffractometer'
_diffrn_measurement_device_type 'XtaLAB Pro: Kappa single'
_diffrn_measurement_method '\w scans'
_diffrn_orient_matrix_type 'CrysAlisPro convention (1999,Acta A55,543-557)'
_diffrn_orient_matrix_UB_11 -0.0141653000
_diffrn_orient_matrix_UB_12 0.0231038000
_diffrn_orient_matrix_UB_13 -0.0604775000
_diffrn_orient_matrix_UB_21 -0.1630657000
_diffrn_orient_matrix_UB_22 -0.0315310000
_diffrn_orient_matrix_UB_23 -0.0034358000
_diffrn_orient_matrix_UB_31 -0.0490475000
_diffrn_orient_matrix_UB_32 0.0931731000
_diffrn_orient_matrix_UB_33 0.0144663000
_diffrn_radiation_monochromator graphite
_diffrn_radiation_probe x-ray
_diffrn_radiation_type 'Cu K\a'
_diffrn_radiation_wavelength 1.54184
_diffrn_reflns_av_R_equivalents 0.1061
_diffrn_reflns_av_unetI/netI 0.1066
_diffrn_reflns_Laue_measured_fraction_full 0.8317
_diffrn_reflns_Laue_measured_fraction_max 0.7829
_diffrn_reflns_limit_h_max 8
_diffrn_reflns_limit_h_min -11
_diffrn_reflns_limit_k_max 18
_diffrn_reflns_limit_k_min -18
_diffrn_reflns_limit_l_max 30
_diffrn_reflns_limit_l_min -30
_diffrn_reflns_number 19391
_diffrn_reflns_point_group_measured_fraction_full 0.8317
_diffrn_reflns_point_group_measured_fraction_max 0.7829
_diffrn_reflns_theta_full 67.6840
_diffrn_reflns_theta_max 74.59
_diffrn_reflns_theta_min 3.39
_diffrn_source 'fine-focus sealed X-ray tube'
_diffrn_source_type 'Enhance (Cu) X-ray Source'
_exptl_absorpt_coefficient_mu 0.579
_exptl_absorpt_correction_T_max 1.00000
_exptl_absorpt_correction_T_min 0.56380
_exptl_absorpt_correction_type multi-scan
_exptl_absorpt_process_details
;
CrysAlisPro 1.171.39.20a (Rigaku Oxford Diffraction, 2015)
Empirical absorption correction using spherical harmonics,
 implemented in SCALE3 ABSPACK scaling algorithm.
;
_exptl_crystal_density_diffrn 1.214
_exptl_crystal_F_000 1315.864
_refine_diff_density_max 1.9971
_refine_diff_density_min -1.7913
_refine_diff_density_rms 0.4116
_refine_ls_d_res_high 0.7997
_refine_ls_d_res_low 13.0341
_refine_ls_goodness_of_fit_ref 2.6043
_refine_ls_hydrogen_treatment constr
_refine_ls_matrix_type full
_refine_ls_number_constraints 132
_refine_ls_number_parameters 865
_refine_ls_number_reflns 10924
_refine_ls_number_restraints 0
_refine_ls_restrained_S_all 2.6043
_refine_ls_R_factor_all 0.1985
_refine_ls_R_factor_gt 0.1618
_refine_ls_shift/su_max 0.0005
_refine_ls_shift/su_mean 0.0001
_refine_ls_structure_factor_coef Fsqd
_refine_ls_weighting_details 'w=1/[\s^2^(Fo^2^)+(0.1P)^2^] where P=(Fo^2^+2Fc^2^)/3'
_refine_ls_weighting_scheme calc
_refine_ls_wR_factor_gt 0.4055
_refine_ls_wR_factor_ref 0.4115
_reflns_Friedel_coverage 0.0
_reflns_limit_h_max 10
_reflns_limit_h_min -11
_reflns_limit_k_max 18
_reflns_limit_k_min -18
_reflns_limit_l_max 30
_reflns_limit_l_min 0
_reflns_number_gt 8088
_reflns_number_total 10924
_reflns_threshold_expression I>=2u(I)
_cod_data_source_file d2ra07971b2.cif
_cod_data_source_block exp_3143
_cod_original_cell_volume 3408.5(2)
_cod_database_code 7246121
_olex2_refinement_description
;
1. Fixed Uiso
 At 1.2 times of:
  All C(H) groups, All C(H,H) groups, All N(H) groups
2.a Secondary CH2 refined with riding coordinates:
 C1i(H1ia,H1ib), C23(H23a,H23b), C2t(H2ta,H2tb), C11(H11a,H11b)
2.b Aromatic/amide H refined with riding coordinates:
 C1d(H1d), C1y(H1y), C4(H4), C1j(H1j), C1t(H1t), C3(H3), C16(H16), C1p(H1p),
 C1g(H1g), C2l(H2l), C34(H34), C2z(H2z), C2y(H2y), C22(H22), C31(H31), C2b(H2b),
  C2w(H2w), C2q(H2q), C27(H27), C2f(H2f), C1n(H1n), C2a(H2a), C26(H26),
 C28(H28), C2v(H2v), C32(H32), C1z(H1z), C2u(H2u), C1f(H1f), C29(H29), C35(H35),
  C1r(H1r), C1m(H1m), C2p(H2p), C2i(H2i), C1u(H1u), C24(H24), C15(H15),
 C2h(H2h), C1x(H1x), C2e(H2e), C2o(H2o), C8(H8), C2j(H2j), C1w(H1w), C2m(H2m),
 C1a(H1a), C1o(H1o), C2d(H2d), C2k(H2k), C1k(H1k), C2r(H2r), C33(H33), C2n(H2n),
  C20(H20), C2c(H2c), N2(H2), N1(H1), N(H), N3(H3a)
;
_olex2_submission_special_instructions 'No special instructions were received'
_oxdiff_exptl_absorpt_empirical_details
;
Empirical correction (ABSPACK) includes:
- Absorption correction using spherical harmonics
- Frame scaling
;
_oxdiff_exptl_absorpt_empirical_full_max 4.614
_oxdiff_exptl_absorpt_empirical_full_min 0.503

loop_
_space_group_symop_id
_space_group_symop_operation_xyz
1 x,y,z
2 -x,-y,-z

loop_
_atom_site_label
_atom_site_type_symbol
_atom_site_fract_x
_atom_site_fract_y
_atom_site_fract_z
_atom_site_U_iso_or_equiv
_atom_site_adp_type
_atom_site_occupancy
_atom_site_refinement_flags_posn
O1 O 0.6973(5) 0.1149(3) 0.65777(19) 0.0405(13) Uani 1.000000 .
O2 O 0.2757(5) -0.2785(3) 0.8298(2) 0.0417(13) Uani 1.000000 .
O3 O 0.2144(4) 0.2423(3) 0.68843(16) 0.0305(11) Uani 1.000000 .
O4 O 0.7729(4) 0.6024(3) 0.82281(17) 0.0363(12) Uani 1.000000 .
C1 C -0.1119(7) 0.4324(4) 0.6063(3) 0.0310(16) Uani 1.000000 .
C2 C 0.4163(7) 0.4150(4) 0.7756(2) 0.0280(15) Uani 1.000000 .
N2 N 0.0741(6) -0.3655(4) 0.8397(2) 0.0309(13) Uani 1.000000 .
N1 N -0.0030(6) 0.1675(4) 0.68073(19) 0.0295(13) Uani 1.000000 .
C C 0.1394(7) -0.2884(5) 0.8299(2) 0.0290(16) Uani 1.000000 .
C3 C 0.2743(8) 0.5601(5) 0.6623(2) 0.0376(18) Uani 1.000000 .
C4 C 0.5871(7) 0.4446(5) 0.8548(2) 0.0314(16) Uani 1.000000 .
C5 C 0.0249(6) 0.2974(4) 0.6272(2) 0.0269(15) Uani 1.000000 .
C6 C -0.0509(6) 0.3713(4) 0.6450(2) 0.0262(15) Uani 1.000000 .
C7 C 0.6401(6) 0.6205(5) 0.8191(2) 0.0267(15) Uani 1.000000 .
C8 C -0.1334(7) -0.0622(4) 0.7987(2) 0.0293(15) Uani 1.000000 .
C9 C 0.0861(6) 0.2334(4) 0.6678(2) 0.0279(15) Uani 1.000000 .
C10 C 0.0339(7) 0.1525(5) 0.7794(2) 0.0305(16) Uani 1.000000 .
N N 0.5052(6) 0.2071(4) 0.6625(2) 0.0317(14) Uani 1.000000 .
N3 N 0.5827(5) 0.6898(4) 0.8429(2) 0.0309(14) Uani 1.000000 .
C12 C 0.0398(7) -0.1450(5) 0.8585(2) 0.0292(16) Uani 1.000000 .
C13 C 0.1754(7) 0.5229(5) 0.9045(3) 0.0355(18) Uani 1.000000 .
C14 C -0.0472(6) -0.2055(4) 0.7703(2) 0.0258(15) Uani 1.000000 .
C15 C 0.1499(7) 0.1449(5) 0.8191(3) 0.0381(18) Uani 1.000000 .
C16 C 0.2980(8) 0.6410(5) 0.6429(3) 0.0398(18) Uani 1.000000 .
C17 C 0.5666(7) 0.1293(5) 0.6663(2) 0.0321(17) Uani 1.000000 .
C18 C 0.5145(6) 0.4751(4) 0.8058(2) 0.0255(15) Uani 1.000000 .
C19 C 0.5314(6) 0.5606(4) 0.7872(2) 0.0260(15) Uani 1.000000 .
C1a C 0.1281(7) -0.1494(5) 0.9088(3) 0.0345(17) Uani 1.000000 .
C1b C 0.3536(6) 0.5304(4) 0.7100(2) 0.0254(14) Uani 1.000000 .
C1c C 0.6049(7) 0.7797(5) 0.9267(2) 0.0324(17) Uani 1.000000 .
C1d C 0.5666(7) 0.3607(5) 0.8715(3) 0.0369(18) Uani 1.000000 .
C1e C 0.0456(6) 0.2849(4) 0.5719(2) 0.0272(15) Uani 1.000000 .
C1f C -0.0902(7) 0.4188(5) 0.5513(3) 0.0365(18) Uani 1.000000 .
C1g C 0.4762(7) 0.6749(4) 0.7174(2) 0.0300(16) Uani 1.000000 .
C1h C 0.0401(7) -0.2131(4) 0.8197(2) 0.0272(15) Uani 1.000000 .
C1i C 0.0400(7) 0.1092(5) 0.7246(2) 0.0361(18) Uani 1.000000 .
C1j C 0.4732(8) 0.3018(5) 0.8409(3) 0.0375(17) Uani 1.000000 .
C1k C -0.1319(9) -0.2631(5) 0.6820(3) 0.042(2) Uani 1.000000 .
C1l C -0.1342(7) -0.1299(5) 0.7602(2) 0.0292(16) Uani 1.000000 .
C1m C 0.1253(7) 0.2103(5) 0.5534(2) 0.0332(17) Uani 1.000000 .
C1n C 0.4233(10) 0.3964(7) 0.5180(3) 0.059(2) Uani 1.000000 .
C1o C -0.0491(8) -0.2721(5) 0.7292(2) 0.0330(16) Uani 1.000000 .
C1p C 0.4020(8) 0.6995(5) 0.6703(3) 0.0370(17) Uani 1.000000 .
C1q C -0.0481(7) -0.0690(5) 0.8479(2) 0.0294(16) Uani 1.000000 .
C1r C 0.1426(9) 0.2004(6) 0.4998(3) 0.047(2) Uani 1.000000 .
C1s C -0.0104(7) 0.3463(5) 0.5335(2) 0.0308(16) Uani 1.000000 .
C1t C 0.4009(7) 0.3280(5) 0.7944(2) 0.0354(17) Uani 1.000000 .
C1u C 0.0204(9) 0.2353(5) 0.8799(3) 0.047(2) Uani 1.000000 .
C1v C 0.4667(6) 0.0555(4) 0.6822(2) 0.0281(15) Uani 1.000000 .
C1w C 0.0412(8) -0.0051(5) 0.9336(3) 0.041(2) Uani 1.000000 .
C1x C -0.1960(8) 0.5038(5) 0.6247(3) 0.0418(19) Uani 1.000000 .
C1y C 0.3373(7) 0.4444(4) 0.7289(2) 0.0307(16) Uani 1.000000 .
C1z C 0.4642(8) -0.0189(5) 0.8464(3) 0.0432(19) Uani 1.000000 .
C20 C 0.2476(10) 0.4073(6) 0.9658(3) 0.057(2) Uani 1.000000 .
C21 C 0.5460(7) 0.3070(5) 0.5868(3) 0.0324(16) Uani 1.000000 .
C22 C 0.6623(8) 0.8538(5) 0.9544(3) 0.0392(18) Uani 1.000000 .
C23 C 0.5818(7) 0.2869(5) 0.6456(3) 0.0359(17) Uani 1.000000 .
C24 C 0.1421(8) 0.1859(6) 0.8687(3) 0.046(2) Uani 1.000000 .
C25 C 0.4553(6) 0.5894(4) 0.7396(2) 0.0277(15) Uani 1.000000 .
C26 C 0.5675(9) 0.2741(6) 0.4925(3) 0.047(2) Uani 1.000000 .
C27 C 0.3859(8) 0.0268(5) 0.5860(3) 0.0380(18) Uani 1.000000 .
C28 C 0.6013(8) 0.2557(5) 0.5463(3) 0.0432(19) Uani 1.000000 .
C29 C 0.0116(8) 0.3320(6) 0.4779(3) 0.041(2) Uani 1.000000 .
C2a C 0.4797(10) 0.3432(6) 0.4782(3) 0.052(2) Uani 1.000000 .
C2b C 0.2032(8) -0.1100(5) 0.6167(3) 0.046(2) Uani 1.000000 .
C2c C 0.2210(8) 0.4377(5) 0.9141(3) 0.0428(19) Uani 1.000000 .
C2d C -0.2207(8) -0.1214(5) 0.7093(2) 0.0370(18) Uani 1.000000 .
C2e C -0.2154(8) 0.5143(5) 0.6783(3) 0.0440(19) Uani 1.000000 .
C2f C 0.4578(9) 0.3766(6) 0.5721(3) 0.046(2) Uani 1.000000 .
C2g C 0.3789(7) -0.0421(5) 0.7521(3) 0.0355(17) Uani 1.000000 .
C2h C -0.0697(7) 0.3868(5) 0.7009(3) 0.0328(17) Uani 1.000000 .
C2i C -0.0972(9) 0.2436(6) 0.8407(3) 0.048(2) Uani 1.000000 .
C2j C -0.0438(8) 0.0003(5) 0.8871(3) 0.0347(17) Uani 1.000000 .
C2k C -0.2191(9) -0.1866(5) 0.6720(3) 0.042(2) Uani 1.000000 .
C2l C 0.4888(7) 0.7330(5) 0.9476(2) 0.0362(17) Uani 1.000000 .
C2m C 0.1276(8) -0.0805(5) 0.9449(3) 0.0382(18) Uani 1.000000 .
C2n C 0.2259(11) 0.4607(7) 1.0092(3) 0.068(3) Uani 1.000000 .
C2o C -0.1505(8) 0.4557(5) 0.7165(3) 0.043(2) Uani 1.000000 .
C2p C -0.0896(8) 0.2019(5) 0.7912(3) 0.0397(18) Uani 1.000000 .
C2q C 0.3025(9) -0.0216(5) 0.5480(3) 0.046(2) Uani 1.000000 .
C2r C 0.1534(9) 0.5761(6) 0.9491(3) 0.049(2) Uani 1.000000 .
C2s C 0.3843(7) 0.0071(5) 0.6423(3) 0.0331(16) Uani 1.000000 .
C2t C 0.6717(7) 0.7531(5) 0.8752(3) 0.0383(18) Uani 1.000000 .
C2u C 0.5443(8) 0.0571(5) 0.8319(3) 0.0394(18) Uani 1.000000 .
C2v C 0.5438(7) 0.0819(5) 0.7791(3) 0.0337(16) Uani 1.000000 .
C2w C 0.2084(9) -0.0896(6) 0.5639(3) 0.052(2) Uani 1.000000 .
C2x C 0.2914(7) -0.0642(5) 0.6578(3) 0.0370(17) Uani 1.000000 .
C2y C 0.6041(10) 0.8812(6) 1.0013(3) 0.053(2) Uani 1.000000 .
C2z C 0.4865(9) 0.8356(6) 1.0217(3) 0.053(2) Uani 1.000000 .
C30 C 0.4633(7) 0.0345(5) 0.7374(3) 0.0330(16) Uani 1.000000 .
C31 C 0.2934(7) -0.0874(5) 0.7123(3) 0.0403(18) Uani 1.000000 .
C32 C 0.3834(8) -0.0658(5) 0.8079(3) 0.0415(18) Uani 1.000000 .
C33 C 0.1779(12) 0.5448(6) 1.0013(3) 0.064(3) Uani 1.000000 .
C34 C 0.4301(8) 0.7616(6) 0.9948(2) 0.043(2) Uani 1.000000 .
C35 C 0.0856(9) 0.2596(6) 0.4616(3) 0.047(2) Uani 1.000000 .
C11 C 0.1539(7) 0.5535(5) 0.8469(3) 0.0332(16) Uani 1.000000 .
H1d H 0.6149(7) 0.3421(5) 0.9036(3) 0.044(2) Uiso 1.000000 R
H1y H 0.2722(7) 0.4059(4) 0.7098(2) 0.0368(19) Uiso 1.000000 R
H4 H 0.6494(7) 0.4825(5) 0.8756(2) 0.0377(19) Uiso 1.000000 R
H1j H 0.4612(8) 0.2445(5) 0.8526(3) 0.045(2) Uiso 1.000000 R
H1t H 0.3399(7) 0.2883(5) 0.7744(2) 0.043(2) Uiso 1.000000 R
H3 H 0.2048(8) 0.5230(5) 0.6441(2) 0.045(2) Uiso 1.000000 R
H16 H 0.2459(8) 0.6587(5) 0.6113(3) 0.048(2) Uiso 1.000000 R
H1p H 0.4194(8) 0.7547(5) 0.6561(3) 0.044(2) Uiso 1.000000 R
H1g H 0.5418(7) 0.7144(4) 0.7355(2) 0.0360(19) Uiso 1.000000 R
H2l H 0.4507(7) 0.6827(5) 0.9300(2) 0.043(2) Uiso 1.000000 R
H34 H 0.3517(8) 0.7306(6) 1.0084(2) 0.052(2) Uiso 1.000000 R
H2z H 0.4461(9) 0.8548(6) 1.0532(3) 0.063(3) Uiso 1.000000 R
H2y H 0.6436(10) 0.9306(6) 1.0195(3) 0.064(3) Uiso 1.000000 R
H22 H 0.7409(8) 0.8850(5) 0.9410(3) 0.047(2) Uiso 1.000000 R
H31 H 0.2357(7) -0.1349(5) 0.7221(3) 0.048(2) Uiso 1.000000 R
H2b H 0.1404(8) -0.1552(5) 0.6264(3) 0.055(2) Uiso 1.000000 R
H2w H 0.1494(9) -0.1206(6) 0.5379(3) 0.062(3) Uiso 1.000000 R
H2q H 0.3081(9) -0.0094(5) 0.5115(3) 0.055(2) Uiso 1.000000 R
H27 H 0.4445(8) 0.0731(5) 0.5750(3) 0.046(2) Uiso 1.000000 R
H2f H 0.4201(9) 0.4113(6) 0.5988(3) 0.055(2) Uiso 1.000000 R
H1n H 0.3642(10) 0.4441(7) 0.5086(3) 0.071(3) Uiso 1.000000 R
H2a H 0.4571(10) 0.3551(6) 0.4419(3) 0.063(3) Uiso 1.000000 R
H26 H 0.6048(9) 0.2391(6) 0.4658(3) 0.057(2) Uiso 1.000000 R
H28 H 0.6617(8) 0.2085(5) 0.5555(3) 0.052(2) Uiso 1.000000 R
H2v H 0.5979(7) 0.1315(5) 0.7703(3) 0.040(2) Uiso 1.000000 R
H32 H 0.3297(8) -0.1148(5) 0.8180(3) 0.050(2) Uiso 1.000000 R
H1z H 0.4670(8) -0.0364(5) 0.8822(3) 0.052(2) Uiso 1.000000 R
H2u H 0.5975(8) 0.0902(5) 0.8584(3) 0.047(2) Uiso 1.000000 R
H1f H -0.1293(7) 0.4584(5) 0.5261(3) 0.044(2) Uiso 1.000000 R
H29 H -0.0246(8) 0.3720(6) 0.4524(3) 0.050(2) Uiso 1.000000 R
H35 H 0.0978(9) 0.2500(6) 0.4251(3) 0.056(3) Uiso 1.000000 R
H1r H 0.1944(9) 0.1523(6) 0.4881(3) 0.057(3) Uiso 1.000000 R
H1m H 0.1642(7) 0.1695(5) 0.5779(2) 0.040(2) Uiso 1.000000 R
H2p H -0.1681(8) 0.2068(5) 0.7653(3) 0.048(2) Uiso 1.000000 R
H2i H -0.1795(9) 0.2767(6) 0.8478(3) 0.058(2) Uiso 1.000000 R
H1u H 0.0167(9) 0.2629(5) 0.9134(3) 0.056(3) Uiso 1.000000 R
H24 H 0.2197(8) 0.1801(6) 0.8950(3) 0.055(3) Uiso 1.000000 R
H15 H 0.2327(7) 0.1122(5) 0.8121(3) 0.046(2) Uiso 1.000000 R
H2h H -0.0264(7) 0.3495(5) 0.7268(3) 0.039(2) Uiso 1.000000 R
H1x H -0.2379(8) 0.5434(5) 0.6000(3) 0.050(2) Uiso 1.000000 R
H2e H -0.2719(8) 0.5605(5) 0.6899(3) 0.053(2) Uiso 1.000000 R
H2o H -0.1634(8) 0.4646(5) 0.7530(3) 0.052(2) Uiso 1.000000 R
H8 H -0.1896(7) -0.0124(4) 0.7916(2) 0.0352(18) Uiso 1.000000 R
H2j H -0.1007(8) 0.0499(5) 0.8804(3) 0.042(2) Uiso 1.000000 R
H1w H 0.0434(8) 0.0410(5) 0.9585(3) 0.049(2) Uiso 1.000000 R
H2m H 0.1851(8) -0.0834(5) 0.9773(3) 0.046(2) Uiso 1.000000 R
H1a H 0.1850(7) -0.1985(5) 0.9169(3) 0.041(2) Uiso 1.000000 R
H1o H 0.0071(8) -0.3222(5) 0.7350(2) 0.040(2) Uiso 1.000000 R
H2d H -0.2768(8) -0.0716(5) 0.7023(2) 0.044(2) Uiso 1.000000 R
H2k H -0.2754(9) -0.1816(5) 0.6394(3) 0.051(2) Uiso 1.000000 R
H1k H -0.1319(9) -0.3071(5) 0.6559(3) 0.050(2) Uiso 1.000000 R
H2r H 0.1218(9) 0.6334(6) 0.9439(3) 0.059(3) Uiso 1.000000 R
H33 H 0.1620(12) 0.5808(6) 1.0308(3) 0.077(3) Uiso 1.000000 R
H2n H 0.2438(11) 0.4398(7) 1.0442(3) 0.081(4) Uiso 1.000000 R
H20 H 0.2805(10) 0.3503(6) 0.9714(3) 0.068(3) Uiso 1.000000 R
H2c H 0.2338(8) 0.4003(5) 0.8849(3) 0.051(2) Uiso 1.000000 R
H1ia H -0.0254(7) 0.0581(5) 0.7227(2) 0.043(2) Uiso 1.000000 R
H1ib H 0.1401(7) 0.0892(5) 0.7204(2) 0.043(2) Uiso 1.000000 R
H23a H 0.6880(7) 0.2797(5) 0.6519(3) 0.043(2) Uiso 1.000000 R
H23b H 0.5532(7) 0.3361(5) 0.6675(3) 0.043(2) Uiso 1.000000 R
H2ta H 0.6860(7) 0.8050(5) 0.8537(3) 0.046(2) Uiso 1.000000 R
H2tb H 0.7686(7) 0.7284(5) 0.8841(3) 0.046(2) Uiso 1.000000 R
H11a H 0.1011(7) 0.5079(5) 0.8257(3) 0.0398(19) Uiso 1.000000 R
H11b H 0.2507(7) 0.5609(5) 0.8327(3) 0.0398(19) Uiso 1.000000 R
H2 H -0.0205(6) -0.3669(4) 0.8417(2) 0.0371(16) Uiso 1.000000 R
H1 H -0.0870(6) 0.1597(4) 0.66282(19) 0.0354(16) Uiso 1.000000 R
H H 0.4143(6) 0.2114(4) 0.6705(2) 0.0380(17) Uiso 1.000000 R
H3a H 0.4884(5) 0.6972(4) 0.8389(2) 0.0370(16) Uiso 1.000000 R

loop_
_atom_site_aniso_label
_atom_site_aniso_U_11
_atom_site_aniso_U_22
_atom_site_aniso_U_33
_atom_site_aniso_U_12
_atom_site_aniso_U_13
_atom_site_aniso_U_23
O1 0.019(2) 0.041(3) 0.062(3) -0.005(2) 0.0077(19) 0.006(2)
O2 0.017(2) 0.039(3) 0.070(3) -0.005(2) 0.0074(19) 0.001(2)
O3 0.019(2) 0.033(3) 0.039(2) -0.000(2) 0.0010(16) 0.0022(19)
O4 0.017(2) 0.041(3) 0.052(3) -0.003(2) 0.0034(17) -0.003(2)
C1 0.021(3) 0.021(4) 0.052(4) 0.002(3) 0.002(3) 0.008(3)
C2 0.024(3) 0.025(4) 0.036(3) -0.004(3) 0.004(2) 0.000(3)
N2 0.015(3) 0.026(3) 0.052(3) -0.000(2) 0.004(2) 0.005(3)
N1 0.022(3) 0.026(3) 0.040(3) -0.001(2) -0.002(2) 0.009(2)
C 0.017(3) 0.026(4) 0.044(3) -0.000(3) 0.006(2) 0.002(3)
C3 0.034(4) 0.038(4) 0.040(3) -0.010(4) -0.003(3) 0.005(3)
C4 0.026(3) 0.033(4) 0.035(3) -0.003(3) -0.002(2) 0.003(3)
C5 0.017(3) 0.028(4) 0.035(3) -0.004(3) 0.002(2) 0.004(3)
C6 0.013(3) 0.022(4) 0.044(3) 0.001(3) 0.005(2) 0.004(3)
C7 0.015(3) 0.030(4) 0.035(3) -0.002(3) 0.003(2) 0.004(3)
C8 0.023(3) 0.021(4) 0.045(3) 0.005(3) 0.007(2) 0.010(3)
C9 0.021(3) 0.031(4) 0.032(3) -0.004(3) 0.006(2) -0.003(3)
C10 0.021(3) 0.029(4) 0.042(3) -0.001(3) 0.004(2) 0.010(3)
N 0.020(3) 0.026(3) 0.049(3) -0.004(3) 0.007(2) 0.007(3)
N3 0.015(2) 0.033(3) 0.044(3) -0.003(3) 0.004(2) -0.007(3)
C12 0.021(3) 0.026(4) 0.041(3) -0.002(3) 0.007(2) 0.003(3)
C13 0.022(3) 0.034(4) 0.050(4) -0.007(3) -0.001(3) 0.005(3)
C14 0.020(3) 0.018(3) 0.040(3) 0.002(3) 0.008(2) 0.008(3)
C15 0.026(3) 0.043(5) 0.046(3) -0.002(4) 0.006(3) 0.014(3)
C16 0.034(4) 0.044(5) 0.040(3) 0.002(4) -0.005(3) 0.010(3)
C17 0.018(3) 0.040(5) 0.039(3) -0.005(3) 0.004(2) 0.002(3)
C18 0.016(3) 0.025(4) 0.035(3) -0.001(3) 0.004(2) -0.000(3)
C19 0.018(3) 0.028(4) 0.033(3) -0.003(3) 0.004(2) -0.001(3)
C1a 0.025(3) 0.034(4) 0.045(3) 0.002(3) 0.004(3) 0.007(3)
C1b 0.021(3) 0.018(3) 0.037(3) -0.000(3) 0.001(2) 0.001(3)
C1c 0.027(3) 0.035(4) 0.035(3) -0.004(3) -0.002(2) 0.002(3)
C1d 0.031(3) 0.039(5) 0.040(3) -0.001(4) -0.001(3) 0.005(3)
C1e 0.019(3) 0.027(4) 0.035(3) -0.004(3) -0.001(2) 0.006(3)
C1f 0.024(3) 0.034(4) 0.050(4) -0.004(3) -0.004(3) 0.016(3)
C1g 0.026(3) 0.025(4) 0.039(3) -0.003(3) 0.003(2) 0.002(3)
C1h 0.019(3) 0.020(3) 0.045(3) 0.004(3) 0.010(2) 0.005(3)
C1i 0.030(3) 0.039(4) 0.041(3) -0.003(3) 0.005(3) 0.008(3)
C1j 0.037(4) 0.027(4) 0.048(4) -0.003(3) 0.006(3) 0.005(3)
C1k 0.057(5) 0.033(5) 0.036(3) -0.005(4) 0.011(3) 0.006(3)
C1l 0.024(3) 0.026(4) 0.039(3) 0.001(3) 0.009(2) 0.008(3)
C1m 0.031(3) 0.030(4) 0.039(3) 0.001(3) 0.005(3) 0.005(3)
C1n 0.054(5) 0.058(6) 0.066(5) 0.016(5) 0.004(4) 0.015(5)
C1o 0.036(4) 0.024(4) 0.040(3) 0.003(3) 0.012(3) 0.006(3)
C1p 0.034(4) 0.030(4) 0.047(3) -0.001(3) 0.002(3) 0.010(3)
C1q 0.023(3) 0.026(4) 0.040(3) -0.000(3) 0.008(2) 0.006(3)
C1r 0.052(5) 0.047(5) 0.043(4) -0.007(4) 0.011(3) -0.003(3)
C1s 0.022(3) 0.030(4) 0.040(3) -0.006(3) 0.001(2) 0.007(3)
C1t 0.033(4) 0.033(4) 0.040(3) -0.009(3) 0.001(3) 0.001(3)
C1u 0.057(5) 0.037(5) 0.047(4) -0.009(4) 0.014(3) -0.001(3)
C1v 0.017(3) 0.019(3) 0.049(3) 0.003(3) 0.004(2) 0.005(3)
C1w 0.045(4) 0.034(5) 0.043(3) -0.007(4) 0.010(3) -0.001(3)
C1x 0.026(4) 0.027(4) 0.073(5) 0.004(3) 0.005(3) 0.012(4)
C1y 0.025(3) 0.029(4) 0.037(3) -0.004(3) -0.001(2) 0.001(3)
C1z 0.037(4) 0.044(5) 0.050(4) 0.018(4) 0.013(3) 0.016(4)
C20 0.060(5) 0.039(5) 0.070(5) 0.004(4) -0.016(4) 0.012(4)
C21 0.021(3) 0.021(4) 0.055(4) -0.001(3) 0.003(3) 0.012(3)
C22 0.040(4) 0.036(4) 0.041(3) -0.010(4) -0.001(3) 0.002(3)
C23 0.026(3) 0.028(4) 0.054(4) -0.009(3) 0.005(3) 0.005(3)
C24 0.038(4) 0.056(5) 0.041(3) -0.016(4) -0.001(3) 0.008(3)
C25 0.018(3) 0.030(4) 0.036(3) -0.004(3) 0.004(2) 0.000(3)
C26 0.046(5) 0.045(5) 0.053(4) 0.014(4) 0.014(3) 0.010(4)
C27 0.031(4) 0.032(4) 0.051(4) -0.002(3) 0.000(3) 0.002(3)
C28 0.040(4) 0.038(5) 0.054(4) 0.003(4) 0.012(3) 0.010(4)
C29 0.041(4) 0.044(5) 0.038(3) -0.011(4) -0.003(3) 0.015(3)
C2a 0.052(5) 0.053(6) 0.053(4) 0.016(5) 0.006(4) 0.017(4)
C2b 0.032(4) 0.027(4) 0.078(5) -0.002(4) -0.002(3) -0.007(4)
C2c 0.037(4) 0.033(4) 0.058(4) 0.008(4) -0.001(3) 0.005(4)
C2d 0.034(4) 0.038(5) 0.039(3) 0.001(4) 0.006(3) 0.009(3)
C2e 0.031(4) 0.025(4) 0.079(5) 0.008(3) 0.018(3) -0.000(4)
C2f 0.046(4) 0.036(5) 0.056(4) 0.007(4) 0.008(3) 0.003(4)
C2g 0.023(3) 0.029(4) 0.056(4) 0.002(3) 0.010(3) 0.008(3)
C2h 0.024(3) 0.030(4) 0.046(3) -0.003(3) 0.008(3) -0.004(3)
C2i 0.044(4) 0.042(5) 0.061(4) 0.010(4) 0.021(4) 0.007(4)
C2j 0.034(4) 0.025(4) 0.046(3) 0.003(3) 0.014(3) 0.001(3)
C2k 0.050(4) 0.042(5) 0.036(3) -0.004(4) 0.006(3) 0.007(3)
C2l 0.031(3) 0.038(4) 0.039(3) -0.001(3) -0.002(3) 0.010(3)
C2m 0.034(4) 0.039(5) 0.041(3) -0.001(4) 0.000(3) 0.002(3)
C2n 0.087(7) 0.061(7) 0.051(4) -0.022(6) -0.024(4) 0.010(4)
C2o 0.033(4) 0.041(5) 0.057(4) -0.009(4) 0.014(3) -0.005(4)
C2p 0.027(4) 0.041(5) 0.051(4) 0.003(4) 0.005(3) 0.013(3)
C2q 0.042(4) 0.039(5) 0.056(4) 0.006(4) -0.007(3) 0.001(4)
C2r 0.058(5) 0.038(5) 0.051(4) -0.008(4) -0.001(3) 0.003(3)
C2s 0.021(3) 0.027(4) 0.051(4) 0.000(3) 0.002(3) 0.002(3)
C2t 0.024(3) 0.041(5) 0.050(4) -0.012(3) 0.006(3) -0.007(3)
C2u 0.030(4) 0.042(5) 0.047(4) 0.008(4) 0.006(3) 0.004(3)
C2v 0.022(3) 0.032(4) 0.048(3) 0.002(3) 0.007(3) 0.004(3)
C2w 0.040(4) 0.041(5) 0.072(5) -0.004(4) -0.012(3) -0.007(4)
C2x 0.022(3) 0.026(4) 0.063(4) 0.001(3) 0.003(3) 0.004(3)
C2y 0.061(5) 0.052(6) 0.044(4) -0.006(5) -0.009(3) -0.008(4)
C2z 0.049(5) 0.079(7) 0.030(3) 0.002(5) 0.001(3) 0.001(4)
C30 0.017(3) 0.035(4) 0.048(3) 0.003(3) 0.008(2) 0.003(3)
C31 0.026(3) 0.026(4) 0.071(4) -0.001(3) 0.013(3) 0.008(3)
C32 0.035(4) 0.033(4) 0.058(4) 0.009(4) 0.016(3) 0.016(3)
C33 0.094(7) 0.044(6) 0.051(4) -0.020(6) -0.012(4) -0.001(4)
C34 0.035(4) 0.062(6) 0.034(3) -0.002(4) 0.001(3) 0.011(3)
C35 0.057(5) 0.048(5) 0.036(3) -0.006(4) 0.008(3) -0.000(3)
C11 0.022(3) 0.029(4) 0.050(4) 0.006(3) 0.006(3) 0.001(3)

loop_
_atom_type_symbol
_atom_type_scat_dispersion_real
_atom_type_scat_dispersion_imag
_atom_type_scat_Cromer_Mann_a1
_atom_type_scat_Cromer_Mann_a2
_atom_type_scat_Cromer_Mann_a3
_atom_type_scat_Cromer_Mann_a4
_atom_type_scat_Cromer_Mann_b1
_atom_type_scat_Cromer_Mann_b2
_atom_type_scat_Cromer_Mann_b3
_atom_type_scat_Cromer_Mann_b4
_atom_type_scat_Cromer_Mann_c
_atom_type_scat_source
_atom_type_scat_dispersion_source
C 0.01920 0.00962 2.31000 1.02000 1.58860 0.86500 20.84390 10.20750 0.56870 51.65120 0.21560 'International Tables Volume C Table 6.1.1.4 (pp. 500-502)' 'Henke, Gullikson and Davis, At. Data and Nucl. Data Tables, 1993, 54, 2'
H 0.00000 0.00000 0.49300 0.32291 0.14019 0.04081 10.51090 26.12570 3.14236 57.79970 0.00304 'International Tables Volume C Table 6.1.1.4 (pp. 500-502)' 'Henke, Gullikson and Davis, At. Data and Nucl. Data Tables, 1993, 54, 2'
N 0.03256 0.01839 12.21260 3.13220 2.01250 1.16630 0.00570 9.89330 28.99750 0.58260 -11.52900 'International Tables Volume C Table 6.1.1.4 (pp. 500-502)' 'Henke, Gullikson and Davis, At. Data and Nucl. Data Tables, 1993, 54, 2'
O 0.05239 0.03377 3.04850 2.28680 1.54630 0.86700 13.27710 5.70110 0.32390 32.90890 0.25080 'International Tables Volume C Table 6.1.1.4 (pp. 500-502)' 'Henke, Gullikson and Davis, At. Data and Nucl. Data Tables, 1993, 54, 2'

loop_
_geom_angle_atom_site_label_1
_geom_angle_atom_site_label_2
_geom_angle_atom_site_label_3
_geom_angle
_geom_angle_site_symmetry_1
_geom_angle_site_symmetry_3
_geom_angle_publ_flag
C1f C1 C6 119.0(7) . . ?
C1x C1 C6 118.9(6) . . ?
C1x C1 C1f 122.1(7) . . ?
C1t C2 C18 119.0(6) . . ?
C1y C2 C18 119.1(6) . . ?
C1y C2 C1t 122.0(5) . . ?
C11 N2 C 123.6(5) 1_545 . ?
H2 N2 C 118.2(4) . . ?
H2 N2 C11 118.2(3) . 1_545 ?
C1i N1 C9 120.7(5) . . ?
H1 N1 C9 119.6(4) . . ?
H1 N1 C1i 119.6(3) . . ?
N2 C O2 123.0(7) . . ?
C1h C O2 120.4(6) . . ?
C1h C N2 116.6(5) . . ?
C1b C3 C16 121.2(5) . . ?
H3 C3 C16 119.4(4) . . ?
H3 C3 C1b 119.4(3) . . ?
C1d C4 C18 120.9(5) . . ?
H4 C4 C18 119.5(3) . . ?
H4 C4 C1d 119.5(4) . . ?
C9 C5 C6 119.2(5) . . ?
C1e C5 C6 120.5(6) . . ?
C1e C5 C9 120.3(6) . . ?
C5 C6 C1 119.6(6) . . ?
C2h C6 C1 118.8(7) . . ?
C2h C6 C5 121.6(6) . . ?
N3 C7 O4 124.1(5) . . ?
C19 C7 O4 119.6(6) . . ?
C19 C7 N3 116.3(5) . . ?
C1q C8 C1l 120.3(7) . . ?
H8 C8 C1l 119.9(4) . . ?
H8 C8 C1q 119.9(4) . . ?
N1 C9 O3 122.3(6) . . ?
C5 C9 O3 120.6(5) . . ?
C5 C9 N1 117.1(5) . . ?
C1i C10 C15 121.4(7) . . ?
C2p C10 C15 118.6(6) . . ?
C2p C10 C1i 120.1(6) . . ?
C23 N C17 124.2(5) . . ?
H N C17 117.9(3) . . ?
H N C23 117.9(4) . . ?
C2t N3 C7 123.0(5) . . ?
H3a N3 C7 118.5(3) . . ?
H3a N3 C2t 118.5(4) . . ?
C1h C12 C1a 121.5(7) . . ?
C1q C12 C1a 118.6(6) . . ?
C1q C12 C1h 120.0(6) . . ?
C2r C13 C2c 117.7(7) . . ?
C11 C13 C2c 118.8(6) . . ?
C11 C13 C2r 123.5(7) . . ?
C1l C14 C1h 120.1(6) . . ?
C1o C14 C1h 121.7(7) . . ?
C1o C14 C1l 118.2(6) . . ?
C24 C15 C10 120.2(8) . . ?
H15 C15 C10 119.9(4) . . ?
H15 C15 C24 119.9(5) . . ?
C1p C16 C3 120.6(6) . . ?
H16 C16 C3 119.7(4) . . ?
H16 C16 C1p 119.7(4) . . ?
N C17 O1 124.3(6) . . ?
C1v C17 O1 120.0(7) . . ?
C1v C17 N 115.7(5) . . ?
C4 C18 C2 117.7(5) . . ?
C19 C18 C2 119.2(5) . . ?
C19 C18 C4 123.0(5) . . ?
C18 C19 C7 117.5(5) . . ?
C25 C19 C7 120.7(5) . . ?
C25 C19 C18 121.7(5) . . ?
C2m C1a C12 119.5(7) . . ?
H1a C1a C12 120.2(4) . . ?
H1a C1a C2m 120.2(5) . . ?
C1y C1b C3 121.9(5) . . ?
C25 C1b C3 119.4(5) . . ?
C25 C1b C1y 118.7(5) . . ?
C2l C1c C22 119.1(6) . . ?
C2t C1c C22 118.5(5) . . ?
C2t C1c C2l 122.5(6) . . ?
C1j C1d C4 120.9(6) . . ?
H1d C1d C4 119.5(4) . . ?
H1d C1d C1j 119.5(4) . . ?
C1m C1e C5 120.9(6) . . ?
C1s C1e C5 120.3(7) . . ?
C1s C1e C1m 118.9(6) . . ?
C1s C1f C1 121.5(7) . . ?
H1f C1f C1 119.3(5) . . ?
H1f C1f C1s 119.3(4) . . ?
C25 C1g C1p 121.4(5) . . ?
H1g C1g C1p 119.3(4) . . ?
H1g C1g C25 119.3(3) . . ?
C12 C1h C 119.0(6) . . ?
C14 C1h C 121.4(6) . . ?
C14 C1h C12 119.5(7) . . ?
C10 C1i N1 112.5(6) . . ?
H1ia C1i N1 109.1(3) . . ?
H1ia C1i C10 109.1(3) . . ?
H1ib C1i N1 109.1(3) . . ?
H1ib C1i C10 109.1(4) . . ?
H1ib C1i H1ia 107.8 . . ?
C1t C1j C1d 120.3(6) . . ?
H1j C1j C1d 119.9(4) . . ?
H1j C1j C1t 119.9(4) . . ?
C2k C1k C1o 120.9(7) . . ?
H1k C1k C1o 119.6(5) . . ?
H1k C1k C2k 119.6(4) . . ?
C14 C1l C8 120.3(6) . . ?
C2d C1l C8 119.6(7) . . ?
C2d C1l C14 120.0(6) . . ?
C1r C1m C1e 119.2(7) . . ?
H1m C1m C1e 120.4(3) . . ?
H1m C1m C1r 120.4(5) . . ?
C2f C1n C2a 118.6(9) . . ?
H1n C1n C2a 120.7(5) . . ?
H1n C1n C2f 120.7(6) . . ?
C1k C1o C14 120.8(7) . . ?
H1o C1o C14 119.6(4) . . ?
H1o C1o C1k 119.6(5) . . ?
C1g C1p C16 120.1(6) . . ?
H1p C1p C16 119.9(4) . . ?
H1p C1p C1g 119.9(4) . . ?
C12 C1q C8 119.9(6) . . ?
C2j C1q C8 121.0(7) . . ?
C2j C1q C12 119.2(6) . . ?
C35 C1r C1m 122.4(8) . . ?
H1r C1r C1m 118.8(5) . . ?
H1r C1r C35 118.8(5) . . ?
C1f C1s C1e 119.1(6) . . ?
C29 C1s C1e 119.1(7) . . ?
C29 C1s C1f 121.8(7) . . ?
C1j C1t C2 121.2(5) . . ?
H1t C1t C2 119.4(3) . . ?
H1t C1t C1j 119.4(4) . . ?
C2i C1u C24 119.8(7) . . ?
H1u C1u C24 120.1(4) . . ?
H1u C1u C2i 120.1(5) . . ?
C2s C1v C17 119.8(5) . . ?
C30 C1v C17 118.7(5) . . ?
C30 C1v C2s 121.4(5) . . ?
C2m C1w C2j 120.4(7) . . ?
H1w C1w C2j 119.8(5) . . ?
H1w C1w C2m 119.8(4) . . ?
C2e C1x C1 120.3(7) . . ?
H1x C1x C1 119.8(4) . . ?
H1x C1x C2e 119.8(5) . . ?
C1b C1y C2 121.9(5) . . ?
H1y C1y C2 119.1(3) . . ?
H1y C1y C1b 119.1(3) . . ?
C32 C1z C2u 120.0(6) . . ?
H1z C1z C2u 120.0(4) . . ?
H1z C1z C32 120.0(4) . . ?
C2n C20 C2c 120.2(9) . . ?
H20 C20 C2c 119.9(5) . . ?
H20 C20 C2n 119.9(6) . . ?
C28 C21 C23 120.9(7) . . ?
C2f C21 C23 120.5(7) . . ?
C2f C21 C28 118.6(7) . . ?
C2y C22 C1c 120.6(6) . . ?
H22 C22 C1c 119.7(4) . . ?
H22 C22 C2y 119.7(4) . . ?
C21 C23 N 112.2(5) . . ?
H23a C23 N 109.2(4) . . ?
H23a C23 C21 109.2(3) . . ?
H23b C23 N 109.2(4) . . ?
H23b C23 C21 109.2(4) . . ?
H23b C23 H23a 107.9 . . ?
C1u C24 C15 120.9(7) . . ?
H24 C24 C15 119.6(5) . . ?
H24 C24 C1u 119.6(4) . . ?
C1b C25 C19 119.3(6) . . ?
C1g C25 C19 123.4(5) . . ?
C1g C25 C1b 117.2(5) . . ?
C2a C26 C28 120.4(8) . . ?
H26 C26 C28 119.8(5) . . ?
H26 C26 C2a 119.8(5) . . ?
C2s C27 C2q 121.0(6) . . ?
H27 C27 C2q 119.5(4) . . ?
H27 C27 C2s 119.5(3) . . ?
C26 C28 C21 120.7(8) . . ?
H28 C28 C21 119.7(5) . . ?
H28 C28 C26 119.7(5) . . ?
C35 C29 C1s 120.5(7) . . ?
H29 C29 C1s 119.8(5) . . ?
H29 C29 C35 119.8(4) . . ?
C26 C2a C1n 120.3(8) . . ?
H2a C2a C1n 119.8(5) . . ?
H2a C2a C26 119.8(5) . . ?
C2x C2b C2w 121.7(6) . . ?
H2b C2b C2w 119.1(4) . . ?
H2b C2b C2x 119.1(4) . . ?
C20 C2c C13 121.2(8) . . ?
H2c C2c C13 119.4(4) . . ?
H2c C2c C20 119.4(5) . . ?
C2k C2d C1l 119.4(8) . . ?
H2d C2d C1l 120.3(4) . . ?
H2d C2d C2k 120.3(5) . . ?
C2o C2e C1x 120.6(8) . . ?
H2e C2e C1x 119.7(5) . . ?
H2e C2e C2o 119.7(5) . . ?
C21 C2f C1n 121.5(8) . . ?
H2f C2f C1n 119.2(6) . . ?
H2f C2f C21 119.2(4) . . ?
C31 C2g C30 119.1(6) . . ?
C32 C2g C30 118.1(6) . . ?
C32 C2g C31 122.7(6) . . ?
C2o C2h C6 120.1(7) . . ?
H2h C2h C6 119.9(4) . . ?
H2h C2h C2o 119.9(4) . . ?
C2p C2i C1u 119.2(8) . . ?
H2i C2i C1u 120.4(5) . . ?
H2i C2i C2p 120.4(5) . . ?
C1w C2j C1q 121.0(8) . . ?
H2j C2j C1q 119.5(4) . . ?
H2j C2j C1w 119.5(5) . . ?
C2d C2k C1k 120.8(7) . . ?
H2k C2k C1k 119.6(4) . . ?
H2k C2k C2d 119.6(5) . . ?
C34 C2l C1c 119.9(6) . . ?
H2l C2l C1c 120.1(4) . . ?
H2l C2l C34 120.1(4) . . ?
C1w C2m C1a 121.3(7) . . ?
H2m C2m C1a 119.3(5) . . ?
H2m C2m C1w 119.3(4) . . ?
C33 C2n C20 120.2(8) . . ?
H2n C2n C20 119.9(6) . . ?
H2n C2n C33 119.9(5) . . ?
C2h C2o C2e 121.3(7) . . ?
H2o C2o C2e 119.4(5) . . ?
H2o C2o C2h 119.4(4) . . ?
C2i C2p C10 121.4(7) . . ?
H2p C2p C10 119.3(4) . . ?
H2p C2p C2i 119.3(5) . . ?
C2w C2q C27 120.4(7) . . ?
H2q C2q C27 119.8(4) . . ?
H2q C2q C2w 119.8(4) . . ?
C33 C2r C13 120.9(8) . . ?
H2r C2r C13 119.6(5) . . ?
H2r C2r C33 119.6(6) . . ?
C27 C2s C1v 122.6(5) . . ?
C2x C2s C1v 119.5(6) . . ?
C2x C2s C27 117.9(6) . . ?
C1c C2t N3 113.9(5) . . ?
H2ta C2t N3 108.8(4) . . ?
H2ta C2t C1c 108.8(4) . . ?
H2tb C2t N3 108.8(4) . . ?
H2tb C2t C1c 108.8(4) . . ?
H2tb C2t H2ta 107.7 . . ?
C2v C2u C1z 120.3(6) . . ?
H2u C2u C1z 119.8(4) . . ?
H2u C2u C2v 119.8(4) . . ?
C30 C2v C2u 121.9(6) . . ?
H2v C2v C2u 119.0(4) . . ?
H2v C2v C30 119.0(4) . . ?
C2q C2w C2b 120.3(7) . . ?
H2w C2w C2b 119.8(4) . . ?
H2w C2w C2q 119.8(4) . . ?
C2s C2x C2b 118.6(6) . . ?
C31 C2x C2b 122.5(6) . . ?
C31 C2x C2s 118.9(6) . . ?
C2z C2y C22 120.4(7) . . ?
H2y C2y C22 119.8(4) . . ?
H2y C2y C2z 119.8(5) . . ?
C34 C2z C2y 119.3(7) . . ?
H2z C2z C2y 120.3(5) . . ?
H2z C2z C34 120.3(4) . . ?
C2g C30 C1v 118.6(6) . . ?
C2v C30 C1v 123.4(5) . . ?
C2v C30 C2g 118.0(6) . . ?
C2x C31 C2g 122.2(6) . . ?
H31 C31 C2g 118.9(4) . . ?
H31 C31 C2x 118.9(4) . . ?
C2g C32 C1z 121.7(6) . . ?
H32 C32 C1z 119.2(4) . . ?
H32 C32 C2g 119.2(4) . . ?
C2r C33 C2n 119.7(8) . . ?
H33 C33 C2n 120.1(5) . . ?
H33 C33 C2r 120.1(6) . . ?
C2z C34 C2l 120.7(6) . . ?
H34 C34 C2l 119.6(4) . . ?
H34 C34 C2z 119.6(4) . . ?
C29 C35 C1r 119.9(7) . . ?
H35 C35 C1r 120.0(5) . . ?
H35 C35 C29 120.0(4) . . ?
C13 C11 N2 115.2(6) . 1_565 ?
H11a C11 N2 108.5(3) . 1_565 ?
H11a C11 C13 108.5(3) . . ?
H11b C11 N2 108.5(3) . 1_565 ?
H11b C11 C13 108.5(3) . . ?
H11b C11 H11a 107.5 . . ?

loop_
_geom_bond_atom_site_label_1
_geom_bond_atom_site_label_2
_geom_bond_distance
_geom_bond_site_symmetry_2
_geom_bond_publ_flag
O1 C17 1.235(8) . ?
O2 C 1.238(7) . ?
O3 C9 1.241(7) . ?
O4 C7 1.233(8) . ?
C1 C6 1.432(10) . ?
C1 C1f 1.403(9) . ?
C1 C1x 1.426(11) . ?
C2 C18 1.438(7) . ?
C2 C1t 1.418(9) . ?
C2 C1y 1.400(9) . ?
N2 C 1.340(7) . ?
N2 C11 1.445(9) 1_545 ?
N2 H2 0.8600 . ?
N1 C9 1.333(7) . ?
N1 C1i 1.448(9) . ?
N1 H1 0.8600 . ?
C C1h 1.480(10) . ?
C3 C16 1.347(10) . ?
C3 C1b 1.423(9) . ?
C3 H3 0.9300 . ?
C4 C18 1.427(8) . ?
C4 C1d 1.362(9) . ?
C4 H4 0.9300 . ?
C5 C6 1.410(10) . ?
C5 C9 1.494(10) . ?
C5 C1e 1.407(8) . ?
C6 C2h 1.426(9) . ?
C7 N3 1.333(9) . ?
C7 C19 1.511(7) . ?
C8 C1l 1.400(9) . ?
C8 C1q 1.406(9) . ?
C8 H8 0.9300 . ?
C10 C15 1.396(9) . ?
C10 C1i 1.511(9) . ?
C10 C2p 1.401(10) . ?
N C17 1.317(9) . ?
N C23 1.470(7) . ?
N H 0.8600 . ?
N3 C2t 1.449(7) . ?
N3 H3a 0.8600 . ?
C12 C1a 1.438(9) . ?
C12 C1h 1.410(9) . ?
C12 C1q 1.431(10) . ?
C13 C2c 1.386(11) . ?
C13 C2r 1.394(10) . ?
C13 C11 1.507(9) . ?
C14 C1h 1.418(9) . ?
C14 C1l 1.418(10) . ?
C14 C1o 1.431(9) . ?
C15 C24 1.381(10) . ?
C15 H15 0.9300 . ?
C16 C1p 1.422(9) . ?
C16 H16 0.9300 . ?
C17 C1v 1.506(7) . ?
C18 C19 1.397(9) . ?
C19 C25 1.403(8) . ?
C1a C2m 1.373(10) . ?
C1a H1a 0.9300 . ?
C1b C1y 1.406(9) . ?
C1b C25 1.438(7) . ?
C1c C22 1.394(9) . ?
C1c C2l 1.391(8) . ?
C1c C2t 1.504(9) . ?
C1d C1j 1.407(8) . ?
C1d H1d 0.9300 . ?
C1e C1m 1.442(10) . ?
C1e C1s 1.414(10) . ?
C1f C1s 1.412(10) . ?
C1f H1f 0.9300 . ?
C1g C1p 1.366(9) . ?
C1g C25 1.434(9) . ?
C1g H1g 0.9300 . ?
C1i H1ia 0.9700 . ?
C1i H1ib 0.9700 . ?
C1j C1t 1.353(9) . ?
C1j H1j 0.9300 . ?
C1k C1o 1.356(10) . ?
C1k C2k 1.431(11) . ?
C1k H1k 0.9300 . ?
C1l C2d 1.448(9) . ?
C1m C1r 1.355(9) . ?
C1m H1m 0.9300 . ?
C1n C2a 1.398(13) . ?
C1n C2f 1.393(11) . ?
C1n H1n 0.9300 . ?
C1o H1o 0.9300 . ?
C1p H1p 0.9300 . ?
C1q C2j 1.427(9) . ?
C1r C35 1.393(12) . ?
C1r H1r 0.9300 . ?
C1s C29 1.422(9) . ?
C1t H1t 0.9300 . ?
C1u C24 1.384(12) . ?
C1u C2i 1.400(12) . ?
C1u H1u 0.9300 . ?
C1v C2s 1.396(8) . ?
C1v C30 1.411(9) . ?
C1w C2j 1.347(10) . ?
C1w C2m 1.418(11) . ?
C1w H1w 0.9300 . ?
C1x C2e 1.361(11) . ?
C1x H1x 0.9300 . ?
C1y H1y 0.9300 . ?
C1z C2u 1.420(10) . ?
C1z C32 1.355(10) . ?
C1z H1z 0.9300 . ?
C20 C2c 1.375(11) . ?
C20 C2n 1.370(13) . ?
C20 H20 0.9300 . ?
C21 C23 1.508(9) . ?
C21 C28 1.391(11) . ?
C21 C2f 1.373(11) . ?
C22 C2y 1.372(11) . ?
C22 H22 0.9300 . ?
C23 H23a 0.9700 . ?
C23 H23b 0.9700 . ?
C24 H24 0.9300 . ?
C26 C28 1.381(10) . ?
C26 C2a 1.363(12) . ?
C26 H26 0.9300 . ?
C27 C2q 1.371(9) . ?
C27 C2s 1.432(9) . ?
C27 H27 0.9300 . ?
C28 H28 0.9300 . ?
C29 C35 1.369(12) . ?
C29 H29 0.9300 . ?
C2a H2a 0.9300 . ?
C2b C2w 1.353(11) . ?
C2b C2x 1.423(9) . ?
C2b H2b 0.9300 . ?
C2c H2c 0.9300 . ?
C2d C2k 1.354(10) . ?
C2d H2d 0.9300 . ?
C2e C2o 1.412(12) . ?
C2e H2e 0.9300 . ?
C2f H2f 0.9300 . ?
C2g C30 1.449(8) . ?
C2g C31 1.387(9) . ?
C2g C32 1.430(9) . ?
C2h C2o 1.357(11) . ?
C2h H2h 0.9300 . ?
C2i C2p 1.383(10) . ?
C2i H2i 0.9300 . ?
C2j H2j 0.9300 . ?
C2k H2k 0.9300 . ?
C2l C34 1.385(10) . ?
C2l H2l 0.9300 . ?
C2m H2m 0.9300 . ?
C2n C33 1.371(14) . ?
C2n H2n 0.9300 . ?
C2o H2o 0.9300 . ?
C2p H2p 0.9300 . ?
C2q C2w 1.407(10) . ?
C2q H2q 0.9300 . ?
C2r C33 1.388(11) . ?
C2r H2r 0.9300 . ?
C2s C2x 1.435(8) . ?
C2t H2ta 0.9700 . ?
C2t H2tb 0.9700 . ?
C2u C2v 1.365(9) . ?
C2u H2u 0.9300 . ?
C2v C30 1.411(9) . ?
C2v H2v 0.9300 . ?
C2w H2w 0.9300 . ?
C2x C31 1.399(10) . ?
C2y C2z 1.387(10) . ?
C2y H2y 0.9300 . ?
C2z C34 1.382(11) . ?
C2z H2z 0.9300 . ?
C31 H31 0.9300 . ?
C32 H32 0.9300 . ?
C33 H33 0.9300 . ?
C34 H34 0.9300 . ?
C35 H35 0.9300 . ?
C11 H11a 0.9700 . ?
C11 H11b 0.9700 . ?
